data_4037747
loop_
_publ_author_name
'Wang, Pengzhi'
'Lu, Futai'
'Lindsey, Jonathan S.'

_publ_section_title
;
 Use of the Nascent Isocyclic Ring to Anchor Assembly of the Full Skeleton
 of Model Chlorophylls
;
_journal_name_full 'The Journal of Organic Chemistry'
_journal_paper_doi 10.1021/acs.joc.9b02770
_journal_year 2019
_chemical_formula_moiety 'C14 H14 N2 O4'
_chemical_formula_sum 'C14 H14 N2 O4'
_chemical_formula_weight 274.27
_chemical_name_common 'Bc Half'
_space_group_crystal_system triclinic
_space_group_IT_number 2
_space_group_name_Hall '-P 1'
_space_group_name_H-M_alt 'P -1'
_atom_sites_solution_hydrogens mixed
_cell_angle_alpha 81.472(3)
_cell_angle_beta 79.362(3)
_cell_angle_gamma 74.830(3)
_cell_formula_units_Z 2
_cell_length_a 7.3347(7)
_cell_length_b 9.2667(9)
_cell_length_c 10.0931(9)
_cell_measurement_reflns_used 68
_cell_measurement_temperature 100.(2)
_cell_measurement_theta_max 22.2089
_cell_measurement_theta_min 3.4925
_cell_volume 647.10(11)
_computing_cell_refinement 'APEX3 v2017.3-0 (Bruker AXS)'
_computing_data_collection 'Bruker Instrument Service v2013.12.0.0'
_computing_data_reduction 'SAINT V8.38A (Bruker AXS Inc., 2017)'
_computing_molecular_graphics 'shelXle (C.B. Huebschle, rev 833)'
_computing_structure_refinement 'SHELXL-2016/6 (Sheldrick, 2016)'
_computing_structure_solution 'XT, VERSION 2014/5'
_diffrn_ambient_temperature 100.(2)
_diffrn_detector_area_resol_mean 8.3333
_diffrn_measured_fraction_theta_full 0.989
_diffrn_measured_fraction_theta_max 0.989
_diffrn_measurement_device_type 'Bruker-Nonius X8 Kappa APEX II'
_diffrn_measurement_method 'phi and omega scans'
_diffrn_radiation_monochromator graphite
_diffrn_radiation_type MoK\a
_diffrn_radiation_wavelength 0.71073
_diffrn_reflns_av_R_equivalents 0.0492
_diffrn_reflns_av_unetI/netI 0.0343
_diffrn_reflns_limit_h_max 8
_diffrn_reflns_limit_h_min -8
_diffrn_reflns_limit_k_max 11
_diffrn_reflns_limit_k_min -10
_diffrn_reflns_limit_l_max 11
_diffrn_reflns_limit_l_min 0
_diffrn_reflns_number 2257
_diffrn_reflns_theta_full 25.03
_diffrn_reflns_theta_max 25.03
_diffrn_reflns_theta_min 2.06
_diffrn_source 'fine-focus sealed tube'
_exptl_absorpt_coefficient_mu 0.105
_exptl_absorpt_correction_T_max 0.745
_exptl_absorpt_correction_T_min 0.685
_exptl_absorpt_correction_type multi-scan
_exptl_absorpt_process_details
;
TWINABS - Bruker AXS scaling for twinned crystals - Version 2012/1'
 N(1) and Rint(1) refer to singles and composites that include domain 1.

 Rint = 0.0492  for all   28660  observations and
 Rint = 0.0334  for all   13834  observations with I > 3sigma(I)

 Rint is based on agreement between observed single and composite intensities
 and those calculated from refined unique intensities and twin fractions.

    2258 Corrected reflections written to file rds729_0m_4.hkl
 Reflections merged according to point-group -1    
 Minimum and maximum apparent transmission:  0.685757  0.745157
 Additional spherical absorption correction applied with mu*r =  0.2000


 HKLF 5 dataset constructed from all observations involving domain 1
    2801 Corrected reflections written to file rds729_0m_5.hkl
 Reflections merged according to point-group -1    
 Single reflections that also occur in composites omitted
 Minimum and maximum apparent transmission:  0.684645  0.745157
 Additional spherical absorption correction applied with mu*r =  0.2000
;
_exptl_crystal_colour colourless
_exptl_crystal_density_diffrn 1.408
_exptl_crystal_density_method 'not measured'
_exptl_crystal_description plate
_exptl_crystal_F_000 288
_exptl_crystal_size_max 0.278
_exptl_crystal_size_mid 0.121
_exptl_crystal_size_min 0.055
_refine_diff_density_max 0.269
_refine_diff_density_min -0.243
_refine_ls_extinction_method none
_refine_ls_goodness_of_fit_ref 1.071
_refine_ls_hydrogen_treatment mixed
_refine_ls_matrix_type full
_refine_ls_number_parameters 191
_refine_ls_number_reflns 2257
_refine_ls_number_restraints 0
_refine_ls_restrained_S_all 1.071
_refine_ls_R_factor_all 0.0654
_refine_ls_R_factor_gt 0.0420
_refine_ls_shift/su_max 0.000
_refine_ls_shift/su_mean 0.000
_refine_ls_structure_factor_coef Fsqd
_refine_ls_weighting_details 'w=1/[\s^2^(Fo^2^)+(0.0352P)^2^+0.3969P] where P=(Fo^2^+2Fc^2^)/3'
_refine_ls_weighting_scheme calc
_refine_ls_wR_factor_gt 0.0906
_refine_ls_wR_factor_ref 0.1011
_reflns_number_gt 1768
_reflns_number_total 2257
_reflns_threshold_expression 'I > 2\s(I)'
_cod_data_source_file jo9b02770_si_002.cif
_cod_data_source_block rds729
_cod_depositor_comments
;
The following automatic conversions were performed:

data item '_exptl_absorpt_correction_type' value 'Multi-Scan' was
changed to 'multi-scan' in accordance with the
/home/data/users/saulius/crontab/automatic-downloads/rss-feeds/ACS/lib/dictionaries/cif_core.dic
dictionary named 'cif_core.dic' version 2.4.2 last updated on
2011-04-26.

Automatic conversion script
Id: cif_fix_values 7556 2019-12-06 15:28:31Z antanas 
;
_cod_database_code 4037747

loop_
_space_group_symop_operation_xyz
'x, y, z'
'-x, -y, -z'

loop_
_atom_site_type_symbol
_atom_site_label
_atom_site_fract_x
_atom_site_fract_y
_atom_site_fract_z
_atom_site_U_iso_or_equiv
_atom_site_adp_type
_atom_site_calc_flag
_atom_site_refinement_flags_adp
_atom_site_refinement_flags_posn
_atom_site_occupancy
O O1 -0.4390(2) 0.37928(19) -0.30075(16) 0.0316(4) Uani d . . 1
O O2 -0.1579(2) 0.42602(17) -0.40245(15) 0.0247(4) Uani d . . 1
O O3 -0.3319(2) 0.27606(19) -0.01171(15) 0.0288(4) Uani d . . 1
O O4 0.0180(2) 0.07117(18) 0.66297(15) 0.0276(4) Uani d . . 1
N N1 0.2919(3) 0.2705(2) -0.03151(18) 0.0182(4) Uani d . . 1
H H1 0.402(4) 0.288(3) -0.051(2) 0.026(7) Uiso d . . 1
N N2 0.2379(3) 0.0866(2) 0.39297(18) 0.0193(4) Uani d . . 1
H H2 0.149(3) 0.037(3) 0.391(2) 0.024(6) Uiso d . . 1
C C1 0.1424(3) 0.3484(2) -0.0925(2) 0.0167(5) Uani d . . 1
H H1A 0.143461 0.429259 -0.162283 0.02 Uiso calc U R 1
C C2 -0.0138(3) 0.2900(2) -0.0356(2) 0.0172(5) Uani d . . 1
C C3 0.0508(3) 0.1707(2) 0.0649(2) 0.0191(5) Uani d . . 1
H H3 -0.024046 0.109006 0.12102 0.023 Uiso calc U R 1
C C4 0.2389(3) 0.1616(2) 0.0657(2) 0.0167(5) Uani d . . 1
C C5 0.3781(3) 0.0603(2) 0.1511(2) 0.0199(5) Uani d . . 1
H H5A 0.352018 -0.040929 0.166723 0.024 Uiso calc U R 1
H H5B 0.508866 0.050694 0.100079 0.024 Uiso calc U R 1
C C6 0.3716(3) 0.1130(2) 0.2857(2) 0.0183(5) Uani d . . 1
C C7 0.4864(3) 0.1886(2) 0.3271(2) 0.0216(5) Uani d . . 1
H H7 0.590496 0.222325 0.272519 0.026 Uiso calc U R 1
C C8 0.4209(3) 0.2066(2) 0.4646(2) 0.0217(5) Uani d . . 1
H H8 0.473177 0.254431 0.520307 0.026 Uiso calc U R 1
C C9 0.2671(3) 0.1423(2) 0.5046(2) 0.0193(5) Uani d . . 1
C C10 0.1564(3) 0.1278(2) 0.6341(2) 0.0226(5) Uani d . . 1
H H10 0.192237 0.165393 0.70554 0.027 Uiso calc U R 1
C C11 -0.2048(3) 0.3379(2) -0.0684(2) 0.0185(5) Uani d . . 1
C C12 -0.2537(3) 0.4706(2) -0.1750(2) 0.0220(5) Uani d . . 1
H H12A -0.365897 0.546102 -0.136352 0.026 Uiso calc U R 1
H H12B -0.144727 0.518586 -0.201495 0.026 Uiso calc U R 1
C C13 -0.2970(3) 0.4203(2) -0.2973(2) 0.0220(5) Uani d . . 1
C C14 -0.1856(3) 0.3793(3) -0.5268(2) 0.0295(6) Uani d . . 1
H H14A -0.198799 0.275353 -0.510292 0.044 Uiso calc U R 1
H H14B -0.075076 0.385768 -0.596784 0.044 Uiso calc U R 1
H H14C -0.301461 0.445224 -0.557428 0.044 Uiso calc U R 1

loop_
_atom_site_aniso_label
_atom_site_aniso_U_11
_atom_site_aniso_U_22
_atom_site_aniso_U_33
_atom_site_aniso_U_12
_atom_site_aniso_U_13
_atom_site_aniso_U_23
O1 0.0233(9) 0.0494(11) 0.0275(9) -0.0184(8) -0.0072(7) 0.0008(8)
O2 0.0212(9) 0.0321(9) 0.0218(9) -0.0096(7) -0.0045(7) 0.0012(7)
O3 0.0143(9) 0.0445(11) 0.0286(9) -0.0137(7) -0.0069(7) 0.0099(8)
O4 0.0276(9) 0.0346(10) 0.0241(9) -0.0158(8) -0.0038(7) 0.0006(7)
N1 0.0096(10) 0.0256(11) 0.0208(10) -0.0065(8) -0.0029(8) -0.0022(8)
N2 0.0162(10) 0.0226(10) 0.0206(10) -0.0071(8) -0.0050(8) -0.0003(8)
C1 0.0137(11) 0.0203(11) 0.0170(11) -0.0042(9) -0.0042(8) -0.0022(9)
C2 0.0136(11) 0.0228(12) 0.0153(11) -0.0048(9) -0.0018(8) -0.0024(9)
C3 0.0154(12) 0.0262(12) 0.0161(11) -0.0079(9) -0.0024(9) 0.0014(9)
C4 0.0163(12) 0.0205(12) 0.0134(11) -0.0040(9) -0.0027(9) -0.0021(9)
C5 0.0153(11) 0.0239(12) 0.0196(12) -0.0023(9) -0.0050(9) -0.0010(9)
C6 0.0132(11) 0.0203(12) 0.0189(12) 0.0004(9) -0.0061(9) 0.0027(9)
C7 0.0173(12) 0.0249(12) 0.0233(12) -0.0079(9) -0.0065(9) 0.0045(10)
C8 0.0222(12) 0.0209(12) 0.0241(13) -0.0063(9) -0.0094(9) 0.0009(10)
C9 0.0202(12) 0.0193(12) 0.0201(12) -0.0048(9) -0.0083(9) -0.0007(9)
C10 0.0240(13) 0.0229(12) 0.0227(12) -0.0061(10) -0.0081(10) -0.0015(10)
C11 0.0129(11) 0.0254(12) 0.0177(11) -0.0054(9) -0.0025(9) -0.0024(9)
C12 0.0179(12) 0.0237(12) 0.0249(12) -0.0057(9) -0.0077(9) 0.0025(10)
C13 0.0168(12) 0.0239(12) 0.0236(13) -0.0048(10) -0.0061(9) 0.0066(9)
C14 0.0287(14) 0.0390(15) 0.0219(13) -0.0106(11) -0.0059(10) 0.0003(11)

loop_
_atom_type_symbol
_atom_type_description
_atom_type_scat_dispersion_real
_atom_type_scat_dispersion_imag
_atom_type_scat_source
C C 0.0033 0.0016 'International Tables Vol C Tables 4.2.6.8 and 6.1.1.4'
H H 0.0000 0.0000 'International Tables Vol C Tables 4.2.6.8 and 6.1.1.4'
N N 0.0061 0.0033 'International Tables Vol C Tables 4.2.6.8 and 6.1.1.4'
O O 0.0106 0.0060 'International Tables Vol C Tables 4.2.6.8 and 6.1.1.4'

loop_
_geom_angle_atom_site_label_1
_geom_angle_atom_site_label_2
_geom_angle_atom_site_label_3
_geom_angle
C13 O2 C14 115.92(17)
C1 N1 C4 110.43(18)
C1 N1 H1 123.8(17)
C4 N1 H1 125.7(17)
C6 N2 C9 109.25(18)
C6 N2 H2 124.8(15)
C9 N2 H2 125.9(15)
N1 C1 C2 107.99(18)
N1 C1 H1A 126.0
C2 C1 H1A 126.0
C1 C2 C3 106.47(18)
C1 C2 C11 127.85(19)
C3 C2 C11 125.68(19)
C4 C3 C2 107.65(19)
C4 C3 H3 126.2
C2 C3 H3 126.2
C3 C4 N1 107.46(18)
C3 C4 C5 131.1(2)
N1 C4 C5 121.45(18)
C6 C5 C4 114.37(17)
C6 C5 H5A 108.7
C4 C5 H5A 108.7
C6 C5 H5B 108.7
C4 C5 H5B 108.7
H5A C5 H5B 107.6
N2 C6 C7 108.30(19)
N2 C6 C5 120.97(19)
C7 C6 C5 130.7(2)
C6 C7 C8 107.28(19)
C6 C7 H7 126.4
C8 C7 H7 126.4
C9 C8 C7 107.79(19)
C9 C8 H8 126.1
C7 C8 H8 126.1
N2 C9 C8 107.37(19)
N2 C9 C10 123.40(19)
C8 C9 C10 129.2(2)
O4 C10 C9 126.1(2)
O4 C10 H10 116.9
C9 C10 H10 116.9
O3 C11 C2 122.03(19)
O3 C11 C12 118.39(18)
C2 C11 C12 119.57(18)
C13 C12 C11 110.71(18)
C13 C12 H12A 109.5
C11 C12 H12A 109.5
C13 C12 H12B 109.5
C11 C12 H12B 109.5
H12A C12 H12B 108.1
O1 C13 O2 124.2(2)
O1 C13 C12 124.5(2)
O2 C13 C12 111.37(18)
O2 C14 H14A 109.5
O2 C14 H14B 109.5
H14A C14 H14B 109.5
O2 C14 H14C 109.5
H14A C14 H14C 109.5
H14B C14 H14C 109.5

loop_
_geom_bond_atom_site_label_1
_geom_bond_atom_site_label_2
_geom_bond_distance
O1 C13 1.207(3)
O2 C13 1.334(3)
O2 C14 1.451(3)
O3 C11 1.229(2)
O4 C10 1.231(3)
N1 C1 1.344(3)
N1 C4 1.380(3)
N1 H1 0.84(3)
N2 C6 1.360(3)
N2 C9 1.378(3)
N2 H2 0.89(2)
C1 C2 1.387(3)
C1 H1A 0.95
C2 C3 1.430(3)
C2 C11 1.440(3)
C3 C4 1.361(3)
C3 H3 0.95
C4 C5 1.500(3)
C5 C6 1.499(3)
C5 H5A 0.99
C5 H5B 0.99
C6 C7 1.378(3)
C7 C8 1.402(3)
C7 H7 0.95
C8 C9 1.379(3)
C8 H8 0.95
C9 C10 1.414(3)
C10 H10 0.95
C11 C12 1.522(3)
C12 C13 1.495(3)
C12 H12A 0.99
C12 H12B 0.99
C14 H14A 0.98
C14 H14B 0.98
C14 H14C 0.98

loop_
_geom_hbond_atom_site_label_D
_geom_hbond_atom_site_label_H
_geom_hbond_atom_site_label_A
_geom_hbond_site_symmetry_A
_geom_hbond_distance_DH
_geom_hbond_distance_HA
_geom_hbond_distance_DA
_geom_hbond_angle_DHA
N1 H1 O3 1_655 0.84(3) 2.03(3) 2.817(2) 154.(2)
N2 H2 O4 2_556 0.89(2) 1.97(2) 2.838(2) 165.(2)

loop_
_geom_torsion_atom_site_label_1
_geom_torsion_atom_site_label_2
_geom_torsion_atom_site_label_3
_geom_torsion_atom_site_label_4
_geom_torsion
C4 N1 C1 C2 -0.4(2)
N1 C1 C2 C3 0.1(2)
N1 C1 C2 C11 179.8(2)
C1 C2 C3 C4 0.2(2)
C11 C2 C3 C4 -179.5(2)
C2 C3 C4 N1 -0.4(2)
C2 C3 C4 C5 178.8(2)
C1 N1 C4 C3 0.5(2)
C1 N1 C4 C5 -178.78(18)
C3 C4 C5 C6 -84.2(3)
N1 C4 C5 C6 94.9(2)
C9 N2 C6 C7 -1.1(2)
C9 N2 C6 C5 178.16(18)
C4 C5 C6 N2 81.7(2)
C4 C5 C6 C7 -99.3(3)
N2 C6 C7 C8 0.8(2)
C5 C6 C7 C8 -178.3(2)
C6 C7 C8 C9 -0.2(2)
C6 N2 C9 C8 0.9(2)
C6 N2 C9 C10 -177.6(2)
C7 C8 C9 N2 -0.4(2)
C7 C8 C9 C10 178.0(2)
N2 C9 C10 O4 -3.2(4)
C8 C9 C10 O4 178.7(2)
C1 C2 C11 O3 179.2(2)
C3 C2 C11 O3 -1.1(3)
C1 C2 C11 C12 -1.8(3)
C3 C2 C11 C12 177.9(2)
O3 C11 C12 C13 -67.9(3)
C2 C11 C12 C13 113.1(2)
C14 O2 C13 O1 0.2(3)
C14 O2 C13 C12 179.94(18)
C11 C12 C13 O1 71.0(3)
C11 C12 C13 O2 -108.7(2)
